data_1569853
loop_
_publ_author_name
'Pumford, Sean R.'
'LaDuca, Robert L.'

_publ_section_title
;
 catena-Poly[[diaquabis(1,3-dihydro-3-oxoisobenzofuran-1-acetato)copper(II)]-\m-N,N&#x2032;-(ethane-1,2-diyl)dinicotinamide]
;
_journal_issue 9
_journal_name_full IUCrData
_journal_paper_doi 10.1107/S2414314623007642
_journal_volume 8
_journal_year 2023
_chemical_formula_iupac '[Cu (C10 H7 O4)2 (C14 H14 N4 O2) (H2 O)2]'
_chemical_formula_moiety 'C34 H32 Cu N4 O12'
_chemical_formula_sum 'C34 H32 Cu N4 O12'
_chemical_formula_weight 752.17
_chemical_name_systematic
<i>catena</i>-Poly[[diaquabis(1,3-dihydro-3-oxoisobenzofuran-1-acetato)copper(II)]-\m-<i>N</i>,<i>N</i>'-(ethane-1,2-diyl)dinicotinamide]
_space_group_crystal_system triclinic
_space_group_IT_number 2
_space_group_name_Hall '-P 1'
_space_group_name_H-M_alt 'P -1'
_atom_sites_solution_hydrogens mixed
_audit_creation_method
;
Olex2 1.5-ac5-024
(compiled 2022.04.12 svn.rca3783a0 for Rigaku Oxford Diffraction, GUI svn.r6498)
;
_cell_angle_alpha 70.6534(18)
_cell_angle_beta 87.8784(19)
_cell_angle_gamma 73.9621(18)
_cell_formula_units_Z 1
_cell_length_a 7.9413(13)
_cell_length_b 10.4614(16)
_cell_length_c 11.3198(18)
_cell_measurement_reflns_used 8423
_cell_measurement_temperature 173.15
_cell_measurement_theta_max 25.34
_cell_measurement_theta_min 2.35
_cell_volume 851.2(2)
_computing_cell_refinement
;
SAINT v8.34A (Bruker, 2014)
;
_computing_data_collection
;
<i>COSMO</i> v1.61 (Bruker, 2009)
;
_computing_data_reduction
;
SAINT v8.34A (Bruker, 2014)
;
_computing_molecular_graphics
;
Olex2 1.5-ac5-024 (Dolomanov <i>et al.</i>,  2009)
;
_computing_publication_material
;
<i>CrystalMaker X</i> (Palmer, 2020)
;
_computing_structure_refinement
;
<i>SHELXL2018/3</i> (Sheldrick, 2015)
;
_computing_structure_solution
;
SHELXS  (Sheldrick, 2008)
;
_diffrn_ambient_temperature 173.15
_diffrn_measured_fraction_theta_full 0.997
_diffrn_measured_fraction_theta_max 0.997
_diffrn_measurement_device_type 'Bruker APEXII CCD'
_diffrn_measurement_method '\f and \w scans'
_diffrn_radiation_type MoK\a
_diffrn_radiation_wavelength 0.71073
_diffrn_reflns_av_R_equivalents 0.0306
_diffrn_reflns_av_unetI/netI 0.0245
_diffrn_reflns_limit_h_max 9
_diffrn_reflns_limit_h_min -9
_diffrn_reflns_limit_k_max 12
_diffrn_reflns_limit_k_min -12
_diffrn_reflns_limit_l_max 13
_diffrn_reflns_limit_l_min -13
_diffrn_reflns_number 14134
_diffrn_reflns_theta_full 25.389
_diffrn_reflns_theta_max 25.389
_diffrn_reflns_theta_min 1.910
_diffrn_source_current 40.0
_diffrn_source_power 2.0
_diffrn_source_voltage 50.0
_diffrn_standards_number 0
_exptl_absorpt_coefficient_mu 0.712
_exptl_absorpt_correction_T_max 0.7452
_exptl_absorpt_correction_T_min 0.6823
_exptl_absorpt_correction_type multi-scan
_exptl_absorpt_process_details
;
(SADABS; Krause <i>et al.</i>,  2015)
;
_exptl_crystal_colour green
_exptl_crystal_density_diffrn 1.467
_exptl_crystal_description block
_exptl_crystal_F_000 389
_exptl_crystal_size_max 0.606
_exptl_crystal_size_mid 0.305
_exptl_crystal_size_min 0.247
_refine_diff_density_max 0.445
_refine_diff_density_min -0.183
_refine_ls_extinction_method none
_refine_ls_goodness_of_fit_ref 1.058
_refine_ls_hydrogen_treatment mixed
_refine_ls_matrix_type full
_refine_ls_number_parameters 381
_refine_ls_number_reflns 3137
_refine_ls_number_restraints 591
_refine_ls_restrained_S_all 1.031
_refine_ls_R_factor_all 0.0400
_refine_ls_R_factor_gt 0.0355
_refine_ls_shift/su_max 0.001
_refine_ls_shift/su_mean 0.000
_refine_ls_structure_factor_coef Fsqd
_refine_ls_weighting_details 'w=1/[\s^2^(Fo^2^)+(0.0507P)^2^+0.4221P] where P=(Fo^2^+2Fc^2^)/3'
_refine_ls_weighting_scheme calc
_refine_ls_wR_factor_gt 0.0897
_refine_ls_wR_factor_ref 0.0932
_reflns_number_gt 2849
_reflns_number_total 3137
_reflns_threshold_expression 'I > 2\s(I)'
_cod_data_source_file zl4058.cif
_cod_data_source_block I
_cod_database_code 1569853
_shelx_space_group_comment
;
The symmetry employed for this shelxl refinement is uniquely defined
by the following loop, which should always be used as a source of
symmetry information in preference to the above space-group names.
They are only intended as comments.
;
_shelx_estimated_absorpt_t_min 0.672
_shelx_estimated_absorpt_t_max 0.844

loop_
_space_group_symop_operation_xyz
'x, y, z'
'-x, -y, -z'

loop_
_atom_site_type_symbol
_atom_site_label
_atom_site_fract_x
_atom_site_fract_y
_atom_site_fract_z
_atom_site_U_iso_or_equiv
_atom_site_adp_type
_atom_site_calc_flag
_atom_site_occupancy
_atom_site_disorder_assembly
_atom_site_disorder_group
Cu Cu1 0.500000 0.500000 0.000000 0.02846(14) Uani d 1 . .
O O1 0.3728(4) -0.1070(3) 0.1206(3) 0.0390(6) Uani d 0.892(7) A 1
N N2 0.1654(3) 0.0933(3) 0.0117(3) 0.0330(6) Uani d 0.892(7) A 1
H H2 0.111(3) 0.175(2) 0.013(3) 0.040 Uiso d 0.892(7) A 1
C C6 0.3054(5) 0.0207(3) 0.0920(4) 0.0286(8) Uani d 0.892(7) A 1
C C7 0.0677(3) 0.0261(3) -0.0433(3) 0.0346(7) Uani d 0.892(7) A 1
H H7A 0.150294 -0.054618 -0.061092 0.041 Uiso calc 0.892(7) A 1
H H7B 0.007836 0.094328 -0.123817 0.041 Uiso calc 0.892(7) A 1
O O1B 0.418(4) -0.129(3) 0.143(3) 0.0390(6) Uani d 0.108(7) A 2
N N2B 0.171(3) 0.054(2) 0.060(2) 0.031(3) Uani d 0.108(7) A 2
H H2B 0.116521 0.143623 0.046657 0.037 Uiso calc 0.108(7) A 2
C C6B 0.330(4) -0.008(2) 0.118(4) 0.032(3) Uani d 0.108(7) A 2
C C7B 0.093(3) -0.039(3) 0.019(3) 0.0346(7) Uani d 0.108(7) A 2
H H7BA 0.103073 -0.128176 0.088782 0.041 Uiso calc 0.108(7) A 2
H H7BB 0.155379 -0.060916 -0.052245 0.041 Uiso calc 0.108(7) A 2
O O2 0.2836(3) 0.5325(5) -0.1046(4) 0.0294(6) Uani d 0.892(3) B 1
O O3 0.0763(4) 0.6549(4) -0.0126(2) 0.0420(7) Uani d 0.892(3) B 1
O O5 0.1617(6) 0.8738(5) -0.5706(3) 0.1142(15) Uani d 0.892(3) B 1
O O6 0.1684(3) 0.7086(3) -0.3839(2) 0.0621(7) Uani d 0.892(3) B 1
C C8 0.1300(4) 0.6075(4) -0.0992(3) 0.0303(8) Uani d 0.892(3) B 1
C C9 -0.0022(3) 0.6365(3) -0.2048(2) 0.0354(6) Uani d 0.892(3) B 1
H H9A -0.083854 0.578265 -0.172123 0.043 Uiso calc 0.892(3) B 1
H H9B -0.071910 0.736660 -0.229007 0.043 Uiso calc 0.892(3) B 1
C C10 -0.1702(6) 0.7882(5) -0.6291(3) 0.0662(10) Uani d 0.892(3) B 1
H H10 -0.160421 0.863867 -0.701383 0.079 Uiso calc 0.892(3) B 1
C C11 -0.2980(5) 0.7229(5) -0.6247(4) 0.0636(10) Uani d 0.892(3) B 1
H H11 -0.377078 0.751837 -0.695701 0.076 Uiso calc 0.892(3) B 1
C C12 -0.3140(5) 0.6154(4) -0.5186(4) 0.0587(9) Uani d 0.892(3) B 1
H H12 -0.405421 0.572626 -0.517416 0.070 Uiso calc 0.892(3) B 1
C C13 -0.2001(4) 0.5681(4) -0.4133(3) 0.0475(7) Uani d 0.892(3) B 1
H H13 -0.212374 0.494276 -0.340170 0.057 Uiso calc 0.892(3) B 1
C C14 -0.0681(3) 0.6322(3) -0.4186(2) 0.0394(6) Uani d 0.892(3) B 1
C C15 0.0716(3) 0.6085(3) -0.3211(3) 0.0401(6) Uani d 0.892(3) B 1
H H15 0.150486 0.510055 -0.298408 0.048 Uiso calc 0.892(3) B 1
C C16 -0.0538(5) 0.7401(4) -0.5237(3) 0.0528(8) Uani d 0.892(3) B 1
C C17 0.0976(5) 0.7872(5) -0.5028(4) 0.0710(10) Uani d 0.892(3) B 1
O O2B 0.320(4) 0.526(5) -0.097(4) 0.0294(6) Uani d 0.108(3) B 2
O O3B 0.083(5) 0.664(4) -0.050(3) 0.0420(7) Uani d 0.108(3) B 2
O O5B 0.166(4) 0.930(3) -0.539(3) 0.090(7) Uani d 0.108(3) B 2
O O6B 0.094(2) 0.798(2) -0.3578(14) 0.059(3) Uani d 0.108(3) B 2
C C8B 0.156(4) 0.583(4) -0.110(3) 0.032(3) Uani d 0.108(3) B 2
C C9B 0.052(3) 0.580(2) -0.2211(19) 0.035(3) Uani d 0.108(3) B 2
H H9BA 0.133316 0.523589 -0.265596 0.041 Uiso calc 0.108(3) B 2
H H9BB -0.038327 0.530667 -0.187187 0.041 Uiso calc 0.108(3) B 2
C C10B -0.101(4) 0.822(3) -0.653(2) 0.062(4) Uani d 0.108(3) B 2
H H10B -0.057226 0.881041 -0.722680 0.074 Uiso calc 0.108(3) B 2
C C11B -0.230(4) 0.764(3) -0.669(2) 0.061(4) Uani d 0.108(3) B 2
H H11B -0.277053 0.785706 -0.751247 0.073 Uiso calc 0.108(3) B 2
C C12B -0.294(5) 0.674(4) -0.569(2) 0.056(3) Uani d 0.108(3) B 2
H H12B -0.376333 0.630000 -0.585168 0.067 Uiso calc 0.108(3) B 2
C C13B -0.237(3) 0.649(3) -0.447(2) 0.053(3) Uani d 0.108(3) B 2
H H13B -0.280825 0.590247 -0.376423 0.064 Uiso calc 0.108(3) B 2
C C14B -0.112(3) 0.715(3) -0.4326(16) 0.046(3) Uani d 0.108(3) B 2
C C15B -0.036(2) 0.721(2) -0.3141(15) 0.044(3) Uani d 0.108(3) B 2
H H15B -0.130897 0.774886 -0.273811 0.053 Uiso calc 0.108(3) B 2
C C16B -0.038(4) 0.792(4) -0.5304(17) 0.057(3) Uani d 0.108(3) B 2
C C17B 0.085(4) 0.850(4) -0.4865(18) 0.063(3) Uani d 0.108(3) B 2
O O4 0.3419(2) 0.61974(16) 0.14423(16) 0.0398(4) Uani d 1 . .
H H4A 0.249(3) 0.637(3) 0.099(3) 0.060 Uiso d 1 . .
H H4B 0.348(4) 0.696(2) 0.145(3) 0.060 Uiso d 1 . .
N N1 0.4646(2) 0.31767(17) 0.11651(16) 0.0266(4) Uani d 1 . .
C C1 0.4004(2) 0.2356(2) 0.0716(2) 0.0268(4) Uani d 1 . .
H H1 0.367084 0.267018 -0.015287 0.032 Uiso calc 1 . .
C C2 0.3811(3) 0.1067(2) 0.1480(2) 0.0290(4) Uani d 1 . .
C C3 0.4287(3) 0.0613(2) 0.2745(2) 0.0396(5) Uani d 1 . .
H H3 0.417793 -0.026974 0.328735 0.048 Uiso calc 1 . .
C C4 0.4926(3) 0.1471(2) 0.3205(2) 0.0424(6) Uani d 1 . .
H H4 0.525059 0.119055 0.407196 0.051 Uiso calc 1 . .
C C5 0.5084(3) 0.2742(2) 0.2385(2) 0.0344(5) Uani d 1 . .
H H5 0.552288 0.332680 0.270620 0.041 Uiso calc 1 . .

loop_
_atom_site_aniso_label
_atom_site_aniso_U_11
_atom_site_aniso_U_22
_atom_site_aniso_U_33
_atom_site_aniso_U_12
_atom_site_aniso_U_13
_atom_site_aniso_U_23
Cu1 0.0231(2) 0.02040(19) 0.0430(2) -0.00928(14) 0.00053(15) -0.00916(15)
O1 0.0402(17) 0.0193(12) 0.0609(18) -0.0079(10) 0.0007(12) -0.0177(12)
N2 0.0295(11) 0.0248(13) 0.0500(17) -0.0128(10) 0.0012(11) -0.0152(12)
C6 0.0254(16) 0.0212(13) 0.044(2) -0.0112(11) 0.0099(12) -0.0135(14)
C7 0.0341(12) 0.0339(16) 0.0435(18) -0.0179(11) 0.0028(12) -0.0162(14)
O1B 0.0402(17) 0.0193(12) 0.0609(18) -0.0079(10) 0.0007(12) -0.0177(12)
N2B 0.030(4) 0.024(4) 0.045(5) -0.013(4) 0.004(4) -0.017(4)
C6B 0.027(5) 0.027(5) 0.045(5) -0.010(5) 0.004(5) -0.016(5)
C7B 0.0341(12) 0.0339(16) 0.0435(18) -0.0179(11) 0.0028(12) -0.0162(14)
O2 0.0191(17) 0.0266(9) 0.0428(11) -0.0075(14) -0.0012(13) -0.0106(8)
O3 0.0318(9) 0.0459(11) 0.0487(18) -0.0020(8) -0.0003(14) -0.0235(15)
O5 0.122(3) 0.141(4) 0.084(2) -0.089(3) 0.032(2) -0.002(2)
O6 0.0442(12) 0.0922(18) 0.0550(13) -0.0360(12) 0.0108(10) -0.0180(12)
C8 0.0248(14) 0.0230(18) 0.0409(16) -0.0083(11) -0.0007(13) -0.0065(12)
C9 0.0254(13) 0.0390(14) 0.0412(14) -0.0061(11) 0.0007(10) -0.0147(12)
C10 0.067(2) 0.075(2) 0.0416(18) -0.0075(19) 0.0022(16) -0.0096(17)
C11 0.060(2) 0.075(3) 0.050(2) 0.0060(19) -0.0126(18) -0.0309(18)
C12 0.0530(18) 0.071(2) 0.062(2) -0.0139(16) -0.0056(16) -0.0364(17)
C13 0.0494(16) 0.0487(17) 0.0488(16) -0.0130(13) 0.0008(13) -0.0224(14)
C14 0.0356(13) 0.0423(15) 0.0388(14) -0.0042(11) 0.0050(11) -0.0175(12)
C15 0.0290(12) 0.0466(14) 0.0432(15) -0.0072(11) 0.0031(11) -0.0160(12)
C16 0.0511(16) 0.064(2) 0.0408(15) -0.0157(16) 0.0071(13) -0.0146(14)
C17 0.069(2) 0.087(3) 0.056(2) -0.036(2) 0.0193(17) -0.0121(18)
O2B 0.0191(17) 0.0266(9) 0.0428(11) -0.0075(14) -0.0012(13) -0.0106(8)
O3B 0.0318(9) 0.0459(11) 0.0487(18) -0.0020(8) -0.0003(14) -0.0235(15)
O5B 0.100(10) 0.093(11) 0.076(10) -0.041(10) 0.019(9) -0.017(9)
O6B 0.050(4) 0.073(5) 0.052(4) -0.026(4) 0.010(4) -0.012(4)
C8B 0.026(5) 0.032(5) 0.041(4) -0.010(4) 0.003(4) -0.013(4)
C9B 0.027(5) 0.038(5) 0.041(5) -0.009(4) -0.001(4) -0.015(4)
C10B 0.059(6) 0.073(6) 0.044(5) -0.014(5) 0.002(5) -0.014(5)
C11B 0.060(6) 0.071(6) 0.047(6) -0.009(5) -0.005(5) -0.022(5)
C12B 0.055(4) 0.065(5) 0.048(5) -0.011(4) -0.005(4) -0.024(4)
C13B 0.051(4) 0.062(4) 0.048(4) -0.010(4) 0.000(4) -0.024(4)
C14B 0.043(4) 0.056(4) 0.042(4) -0.013(4) 0.001(4) -0.020(4)
C15B 0.036(4) 0.054(4) 0.044(4) -0.014(4) 0.003(4) -0.017(4)
C16B 0.056(4) 0.070(4) 0.044(4) -0.021(4) 0.005(4) -0.015(4)
C17B 0.057(5) 0.081(5) 0.052(5) -0.028(5) 0.011(4) -0.016(5)
O4 0.0401(9) 0.0262(8) 0.0560(11) -0.0102(7) 0.0014(8) -0.0168(8)
N1 0.0218(8) 0.0217(8) 0.0405(10) -0.0087(6) 0.0036(7) -0.0140(7)
C1 0.0209(9) 0.0248(10) 0.0379(11) -0.0067(8) 0.0034(8) -0.0147(9)
C2 0.0225(9) 0.0222(9) 0.0452(12) -0.0083(8) 0.0077(9) -0.0142(9)
C3 0.0444(13) 0.0270(11) 0.0473(14) -0.0164(10) 0.0033(11) -0.0073(10)
C4 0.0539(15) 0.0396(13) 0.0367(13) -0.0211(11) -0.0009(11) -0.0095(10)
C5 0.0354(12) 0.0338(11) 0.0410(13) -0.0163(9) 0.0023(9) -0.0163(10)

loop_
_atom_type_symbol
_atom_type_description
_atom_type_scat_dispersion_real
_atom_type_scat_dispersion_imag
_atom_type_scat_source
C C 0.0033 0.0016 'International Tables Vol C Tables 4.2.6.8 and 6.1.1.4'
H H 0.0000 0.0000 'International Tables Vol C Tables 4.2.6.8 and 6.1.1.4'
Cu Cu 0.3201 1.2651 'International Tables Vol C Tables 4.2.6.8 and 6.1.1.4'
N N 0.0061 0.0033 'International Tables Vol C Tables 4.2.6.8 and 6.1.1.4'
O O 0.0106 0.0060 'International Tables Vol C Tables 4.2.6.8 and 6.1.1.4'

loop_
_exptl_crystal_face_index_h
_exptl_crystal_face_index_k
_exptl_crystal_face_index_l
_exptl_crystal_face_perp_dist
-1.00 2.00 0.00 0.2120
0.00 1.00 1.00 0.1510
1.00 0.00 2.00 0.1670
-1.00 0.00 -2.00 0.1920
0.00 -1.00 -1.00 0.2260
0.00 1.00 2.00 0.0930
0.00 -1.00 -2.00 0.1430
1.00 1.00 2.00 0.0920
-1.00 -1.00 -2.00 0.1550
0.00 2.00 1.00 0.1880
0.00 -2.00 -1.00 0.2700
1.00 1.00 1.00 0.0990
-1.00 -1.00 -1.00 0.1310
1.00 2.00 1.00 0.1110
-1.00 -2.00 -1.00 0.1350
2.00 1.00 1.00 0.1550
0.00 -1.00 0.00 0.2740
1.00 2.00 0.00 0.1280
-1.00 0.00 0.00 0.1690
-1.00 -2.00 2.00 0.1450
1.00 2.00 -2.00 0.1400
-1.00 -1.00 2.00 0.0880
1.00 1.00 -2.00 0.1670
-1.00 -2.00 -2.00 0.1370
1.00 2.00 2.00 0.0790
2.00 1.00 2.00 0.1370
1.00 1.00 0.00 0.1230
-1.00 -1.00 0.00 0.1190

loop_
_geom_angle_atom_site_label_1
_geom_angle_atom_site_label_2
_geom_angle_atom_site_label_3
_geom_angle_site_symmetry_1
_geom_angle_site_symmetry_3
_geom_angle
_geom_angle_publ_flag
O2 Cu1 O2 2_665 . 180.0 ?
O2 Cu1 O4 . . 94.84(13) y
O2 Cu1 O4 2_665 2_665 94.84(13) ?
O2 Cu1 O4 . 2_665 85.16(13) y
O2 Cu1 O4 2_665 . 85.16(13) ?
O2 Cu1 N1 2_665 2_665 90.32(15) ?
O2 Cu1 N1 . 2_665 89.68(15) y
O2 Cu1 N1 2_665 . 89.68(15) ?
O2 Cu1 N1 . . 90.32(15) y
O2B Cu1 O2B 2_665 . 180.0(11) ?
O2B Cu1 O4 2_665 . 81.9(14) y
O2B Cu1 O4 . . 98.1(14) y
O2B Cu1 N1 . . 91.3(16) y
O2B Cu1 N1 2_665 . 88.7(16) ?
O2B Cu1 N1 2_665 2_665 91.3(16) ?
O2B Cu1 N1 . 2_665 88.7(16) y
O4 Cu1 O4 2_665 . 180.0 ?
N1 Cu1 O4 2_665 2_665 88.64(6) ?
N1 Cu1 O4 . 2_665 91.36(6) y
N1 Cu1 O4 2_665 . 91.36(6) ?
N1 Cu1 O4 . . 88.64(6) y
N1 Cu1 N1 2_665 . 180.00(10) ?
C6 N2 H2 . . 117.4(19) ?
C6 N2 C7 . . 122.8(2) ?
C7 N2 H2 . . 116.2(19) ?
O1 C6 N2 . . 124.5(2) ?
O1 C6 C2 . . 120.0(2) ?
N2 C6 C2 . . 115.5(2) ?
N2 C7 C7 . 2 111.6(3) ?
N2 C7 H7A . . 109.3 ?
N2 C7 H7B . . 109.3 ?
C7 C7 H7A 2 . 109.3 ?
C7 C7 H7B 2 . 109.3 ?
H7A C7 H7B . . 108.0 ?
C6B N2B H2B . . 122.6 ?
C6B N2B C7B . . 114.9(16) ?
C7B N2B H2B . . 122.6 ?
O1B C6B N2B . . 129(2) ?
O1B C6B C2 . . 126(2) ?
N2B C6B C2 . . 104.8(15) ?
N2B C7B H7BA . . 110.3 ?
N2B C7B H7BB . . 110.3 ?
C7B C7B H7BA 2 . 110.3 ?
C7B C7B H7BB 2 . 110.3 ?
H7BA C7B H7BB . . 108.6 ?
C8 O2 Cu1 . . 127.6(3) ?
C17 O6 C15 . . 111.1(2) ?
O2 C8 C9 . . 116.7(3) ?
O3 C8 O2 . . 125.9(3) ?
O3 C8 C9 . . 117.4(3) ?
C8 C9 H9A . . 108.2 ?
C8 C9 H9B . . 108.2 ?
H9A C9 H9B . . 107.4 ?
C15 C9 C8 . . 116.4(2) ?
C15 C9 H9A . . 108.2 ?
C15 C9 H9B . . 108.2 ?
C11 C10 H10 . . 121.1 ?
C11 C10 C16 . . 117.8(4) ?
C16 C10 H10 . . 121.1 ?
C10 C11 H11 . . 119.6 ?
C10 C11 C12 . . 120.8(3) ?
C12 C11 H11 . . 119.6 ?
C11 C12 H12 . . 119.1 ?
C11 C12 C13 . . 121.7(3) ?
C13 C12 H12 . . 119.1 ?
C12 C13 H13 . . 121.2 ?
C14 C13 C12 . . 117.6(3) ?
C14 C13 H13 . . 121.2 ?
C13 C14 C15 . . 130.6(3) ?
C16 C14 C13 . . 120.6(3) ?
C16 C14 C15 . . 108.7(3) ?
O6 C15 C9 . . 110.0(2) ?
O6 C15 C14 . . 103.8(2) ?
O6 C15 H15 . . 109.9 ?
C9 C15 C14 . . 113.1(2) ?
C9 C15 H15 . . 109.9 ?
C14 C15 H15 . . 109.9 ?
C10 C16 C17 . . 129.9(3) ?
C14 C16 C10 . . 121.5(4) ?
C14 C16 C17 . . 108.6(3) ?
O5 C17 O6 . . 121.0(4) ?
O5 C17 C16 . . 131.3(4) ?
O6 C17 C16 . . 107.7(3) ?
C8B O2B Cu1 . . 139(3) ?
C17B O6B C15B . . 110.4(13) ?
O2B C8B C9B . . 118(2) ?
O3B C8B O2B . . 121(3) ?
O3B C8B C9B . . 119(2) ?
C8B C9B H9BA . . 108.5 ?
C8B C9B H9BB . . 108.5 ?
H9BA C9B H9BB . . 107.5 ?
C15B C9B C8B . . 115.2(19) ?
C15B C9B H9BA . . 108.5 ?
C15B C9B H9BB . . 108.5 ?
C11B C10B H10B . . 121.3 ?
C11B C10B C16B . . 117(2) ?
C16B C10B H10B . . 121.3 ?
C10B C11B H11B . . 118.6 ?
C10B C11B C12B . . 123(2) ?
C12B C11B H11B . . 118.6 ?
C11B C12B H12B . . 120.1 ?
C11B C12B C13B . . 120(2) ?
C13B C12B H12B . . 120.1 ?
C12B C13B H13B . . 121.9 ?
C12B C13B C14B . . 116.1(18) ?
C14B C13B H13B . . 121.9 ?
C13B C14B C15B . . 129.4(15) ?
C16B C14B C13B . . 123.6(15) ?
C16B C14B C15B . . 106.9(13) ?
O6B C15B C9B . . 108.6(15) ?
O6B C15B C14B . . 104.4(12) ?
O6B C15B H15B . . 109.8 ?
C9B C15B C14B . . 114.2(16) ?
C9B C15B H15B . . 109.8 ?
C14B C15B H15B . . 109.8 ?
C10B C16B C17B . . 128.5(18) ?
C14B C16B C10B . . 119.8(17) ?
C14B C16B C17B . . 111.1(14) ?
O5B C17B O6B . . 120(2) ?
O5B C17B C16B . . 133(2) ?
O6B C17B C16B . . 106.7(14) ?
Cu1 O4 H4A . . 86(2) ?
Cu1 O4 H4B . . 124(2) ?
H4A O4 H4B . . 106(3) ?
C1 N1 Cu1 . . 120.45(14) ?
C5 N1 Cu1 . . 120.88(13) ?
C5 N1 C1 . . 118.64(18) ?
N1 C1 H1 . . 118.9 ?
N1 C1 C2 . . 122.12(19) ?
C2 C1 H1 . . 118.9 ?
C1 C2 C6 . . 119.5(2) ?
C1 C2 C6B . . 131.6(16) ?
C3 C2 C6 . . 121.5(2) ?
C3 C2 C6B . . 109.2(15) ?
C3 C2 C1 . . 118.97(19) ?
C2 C3 H3 . . 120.7 ?
C2 C3 C4 . . 118.7(2) ?
C4 C3 H3 . . 120.7 ?
C3 C4 H4 . . 120.5 ?
C5 C4 C3 . . 119.1(2) ?
C5 C4 H4 . . 120.5 ?
N1 C5 C4 . . 122.5(2) ?
N1 C5 H5 . . 118.7 ?
C4 C5 H5 . . 118.7 ?

loop_
_geom_bond_atom_site_label_1
_geom_bond_atom_site_label_2
_geom_bond_site_symmetry_2
_geom_bond_distance
_geom_bond_publ_flag
Cu1 O2 2_665 2.008(3) ?
Cu1 O2 . 2.008(3) y
Cu1 O4 2_665 2.4790(17) ?
Cu1 O4 . 2.4790(17) y
Cu1 N1 . 2.0146(16) y
Cu1 N1 2_665 2.0146(16) ?
O1 C6 . 1.228(3) ?
N2 H2 . 0.849(17) ?
N2 C6 . 1.338(4) ?
N2 C7 . 1.454(3) ?
C6 C2 . 1.510(3) ?
C7 C7 2 1.518(6) ?
C7 H7A . 0.9900 ?
C7 H7B . 0.9900 ?
O1B C6B . 1.206(18) ?
N2B H2B . 0.8800 ?
N2B C6B . 1.334(17) ?
N2B C7B . 1.478(17) ?
C6B C2 . 1.505(17) ?
C7B C7B 2 1.48(5) ?
C7B H7BA . 0.9900 ?
C7B H7BB . 0.9900 ?
O2 C8 . 1.268(4) ?
O3 C8 . 1.250(4) ?
O5 C17 . 1.197(5) ?
O6 C15 . 1.450(3) ?
O6 C17 . 1.368(4) ?
C8 C9 . 1.516(4) ?
C9 H9A . 0.9900 ?
C9 H9B . 0.9900 ?
C9 C15 . 1.505(4) ?
C10 H10 . 0.9500 ?
C10 C11 . 1.363(6) ?
C10 C16 . 1.399(5) ?
C11 H11 . 0.9500 ?
C11 C12 . 1.377(6) ?
C12 H12 . 0.9500 ?
C12 C13 . 1.388(4) ?
C13 H13 . 0.9500 ?
C13 C14 . 1.381(4) ?
C14 C15 . 1.506(4) ?
C14 C16 . 1.369(4) ?
C15 H15 . 1.0000 ?
C16 C17 . 1.473(5) ?
O2B C8B . 1.270(18) ?
O3B C8B . 1.260(18) ?
O5B C17B . 1.186(17) ?
O6B C15B . 1.460(16) ?
O6B C17B . 1.374(17) ?
C8B C9B . 1.543(17) ?
C9B H9BA . 0.9900 ?
C9B H9BB . 0.9900 ?
C9B C15B . 1.494(17) ?
C10B H10B . 0.9500 ?
C10B C11B . 1.368(19) ?
C10B C16B . 1.397(17) ?
C11B H11B . 0.9500 ?
C11B C12B . 1.39(2) ?
C12B H12B . 0.9500 ?
C12B C13B . 1.396(18) ?
C13B H13B . 0.9500 ?
C13B C14B . 1.397(17) ?
C14B C15B . 1.516(16) ?
C14B C16B . 1.356(17) ?
C15B H15B . 1.0000 ?
C16B C17B . 1.468(17) ?
O4 H4A . 0.855(18) ?
O4 H4B . 0.814(18) ?
N1 C1 . 1.343(2) ?
N1 C5 . 1.329(3) ?
C1 H1 . 0.9500 ?
C1 C2 . 1.387(3) ?
C2 C3 . 1.381(3) ?
C3 H3 . 0.9500 ?
C3 C4 . 1.384(3) ?
C4 H4 . 0.9500 ?
C4 C5 . 1.382(3) ?
C5 H5 . 0.9500 ?

loop_
_geom_hbond_atom_site_label_D
_geom_hbond_atom_site_label_H
_geom_hbond_atom_site_label_A
_geom_hbond_site_symmetry_A
_geom_hbond_distance_DH
_geom_hbond_distance_HA
_geom_hbond_distance_DA
_geom_hbond_angle_DHA
_geom_hbond_publ_flag
N2 H2 O3 2_565 0.849(17) 1.978(19) 2.801(4) 163(3) yes
O4 H4A O3 . 0.855(18) 1.828(19) 2.674(4) 170(3) yes
O4 H4B O1 1_565 0.814(18) 2.053(18) 2.860(3) 171(3) yes
C1 H1 O2 . 0.95 2.52 2.987(5) 110.5 yes

loop_
_geom_torsion_atom_site_label_1
_geom_torsion_atom_site_label_2
_geom_torsion_atom_site_label_3
_geom_torsion_atom_site_label_4
_geom_torsion_site_symmetry_1
_geom_torsion_site_symmetry_2
_geom_torsion_site_symmetry_3
_geom_torsion_site_symmetry_4
_geom_torsion
_geom_torsion_publ_flag
Cu1 O2 C8 O3 . . . . -14.2(8) ?
Cu1 O2 C8 C9 . . . . 168.7(3) ?
Cu1 O2B C8B O3B . . . . 11(10) ?
Cu1 O2B C8B C9B . . . . 178(4) ?
Cu1 N1 C1 C2 . . . . 177.22(14) ?
Cu1 N1 C5 C4 . . . . -177.37(17) ?
O1 C6 C2 C1 . . . . 136.2(4) ?
O1 C6 C2 C3 . . . . -45.1(5) ?
N2 C6 C2 C1 . . . . -43.4(4) ?
N2 C6 C2 C3 . . . . 135.2(3) ?
C6 N2 C7 C7 . . . 2 83.9(5) ?
C6 C2 C3 C4 . . . . -178.1(3) ?
C7 N2 C6 O1 . . . . 5.3(6) ?
C7 N2 C6 C2 . . . . -175.1(3) ?
O1B C6B C2 C1 . . . . 121(4) ?
O1B C6B C2 C3 . . . . -53(5) ?
N2B C6B C2 C1 . . . . -59(4) ?
N2B C6B C2 C3 . . . . 127(2) ?
C6B N2B C7B C7B . . . 2 169(4) ?
C6B C2 C3 C4 . . . . 175.3(15) ?
C7B N2B C6B O1B . . . . -1(7) ?
C7B N2B C6B C2 . . . . 179(2) ?
O2 C8 C9 C15 . . . . -16.2(6) ?
O3 C8 C9 C15 . . . . 166.5(4) ?
C8 C9 C15 O6 . . . . -67.6(3) ?
C8 C9 C15 C14 . . . . 176.8(3) ?
C10 C11 C12 C13 . . . . -1.0(5) ?
C10 C16 C17 O5 . . . . -2.6(8) ?
C10 C16 C17 O6 . . . . 179.2(4) ?
C11 C10 C16 C14 . . . . -0.8(6) ?
C11 C10 C16 C17 . . . . 178.4(4) ?
C11 C12 C13 C14 . . . . -0.4(5) ?
C12 C13 C14 C15 . . . . 178.2(3) ?
C12 C13 C14 C16 . . . . 1.1(4) ?
C13 C14 C15 O6 . . . . -179.8(3) ?
C13 C14 C15 C9 . . . . -60.6(4) ?
C13 C14 C16 C10 . . . . -0.5(5) ?
C13 C14 C16 C17 . . . . -179.9(3) ?
C14 C16 C17 O5 . . . . 176.6(5) ?
C14 C16 C17 O6 . . . . -1.5(4) ?
C15 O6 C17 O5 . . . . -178.5(4) ?
C15 O6 C17 C16 . . . . -0.1(4) ?
C15 C14 C16 C10 . . . . -178.2(3) ?
C15 C14 C16 C17 . . . . 2.4(4) ?
C16 C10 C11 C12 . . . . 1.5(5) ?
C16 C14 C15 O6 . . . . -2.4(3) ?
C16 C14 C15 C9 . . . . 116.8(3) ?
C17 O6 C15 C9 . . . . -119.8(3) ?
C17 O6 C15 C14 . . . . 1.5(3) ?
O2B C8B C9B C15B . . . . -118(4) ?
O3B C8B C9B C15B . . . . 49(5) ?
C8B C9B C15B O6B . . . . 54(3) ?
C8B C9B C15B C14B . . . . 170(2) ?
C10B C11B C12B C13B . . . . 5(6) ?
C10B C16B C17B O5B . . . . -3(8) ?
C10B C16B C17B O6B . . . . 175(4) ?
C11B C10B C16B C14B . . . . -4(5) ?
C11B C10B C16B C17B . . . . -174(4) ?
C11B C12B C13B C14B . . . . -2(5) ?
C12B C13B C14B C15B . . . . 173(3) ?
C12B C13B C14B C16B . . . . -4(5) ?
C13B C14B C15B O6B . . . . 177(3) ?
C13B C14B C15B C9B . . . . 59(4) ?
C13B C14B C16B C10B . . . . 7(5) ?
C13B C14B C16B C17B . . . . 179(3) ?
C14B C16B C17B O5B . . . . -174(4) ?
C14B C16B C17B O6B . . . . 4(4) ?
C15B O6B C17B O5B . . . . 171(3) ?
C15B O6B C17B C16B . . . . -7(4) ?
C15B C14B C16B C10B . . . . -171(3) ?
C15B C14B C16B C17B . . . . 1(4) ?
C16B C10B C11B C12B . . . . -2(6) ?
C16B C14B C15B O6B . . . . -5(3) ?
C16B C14B C15B C9B . . . . -123(3) ?
C17B O6B C15B C9B . . . . 130(2) ?
C17B O6B C15B C14B . . . . 8(3) ?
O4 Cu1 O2B C8B . . . . 1(7) ?
O4 Cu1 O2B C8B 2_665 . . . -179(7) ?
N1 Cu1 O2B C8B . . . . 90(7) ?
N1 Cu1 O2B C8B 2_665 . . . -90(7) ?
N1 C1 C2 C6 . . . . 179.0(2) ?
N1 C1 C2 C6B . . . . -173.1(18) ?
N1 C1 C2 C3 . . . . 0.3(3) ?
C1 N1 C5 C4 . . . . 0.9(3) ?
C1 C2 C3 C4 . . . . 0.5(3) ?
C2 C3 C4 C5 . . . . -0.7(4) ?
C3 C4 C5 N1 . . . . 0.0(4) ?
C5 N1 C1 C2 . . . . -1.0(3) ?
